data_7158539
loop_
_publ_author_name
'Asahara, Haruyasu'
'Bonkohara, Atsushi'
'Takagi, Masaya'
'Iwai, Kento'
'Ito, Akitaka'
'Yoshioka, Kotaro'
'Tani, Shinki'
'Umezu, Kazuto'
'Nishiwaki, Nagatoshi'

_publ_section_title
;
 Development of synthetic equivalent of \a,\a-dicationic acetic acid
 leading to unnatural amino acid derivatives via tetrafunctionalized
 methanes
;
_journal_name_full 'Organic &amp; Biomolecular Chemistry'
_journal_paper_doi 10.1039/D1OB02482E
_journal_year 2022
_chemical_formula_moiety 'C21 H28 N2 O6'
_chemical_formula_sum 'C21 H28 N2 O6'
_chemical_formula_weight 404.45
_chemical_melting_point 401.5(3)
_chemical_name_systematic '1,3-Diethyl 2-(tert-butylcarboxyamino)-2-(1-methylindol-3-yl)propanedioate'
_space_group_crystal_system monoclinic
_space_group_IT_number 4
_space_group_name_Hall 'P 2yb'
_space_group_name_H-M_alt 'P 1 21 1'
_symmetry_cell_setting monoclinic
_atom_sites_solution_hydrogens geom
_audit_creation_method SHELXL-2018/3
_audit_update_record
;
2021-12-21 deposited with the CCDC.	2022-02-25 downloaded from the CCDC.
;
_cell_angle_alpha 90
_cell_angle_beta 107.526(3)
_cell_angle_gamma 90
_cell_formula_units_Z 2
_cell_length_a 10.3357(3)
_cell_length_b 7.9301(2)
_cell_length_c 13.6175(4)
_cell_measurement_reflns_used 10093
_cell_measurement_temperature 103(1)
_cell_measurement_theta_max 29.3740
_cell_measurement_theta_min 2.1810
_cell_volume 1064.32(5)
_computing_cell_refinement 'CrysAlisPro 1.171.40.47a (Rigaku OD, 2019)'
_computing_data_collection 'CrysAlisPro 1.171.40.47a (Rigaku OD, 2019)'
_computing_data_reduction 'CrysAlisPro 1.171.40.47a (Rigaku OD, 2019)'
_computing_molecular_graphics 'Yadokari-XG 2009 (Wakita Nemoto et al., 2009)'
_computing_publication_material 'Yadokari-XG 2009 (Wakita,Nemoto et al., 2009)'
_computing_structure_refinement 'SHELXL-2018/3 (Sheldrick, 2018)'
_diffrn_ambient_temperature 103(1)
_diffrn_detector_area_resol_mean 10.0000
_diffrn_measured_fraction_theta_full 1.000
_diffrn_measured_fraction_theta_max 1.000
_diffrn_measurement_device_type 'XtaLAB Synergy, Single source at offset/far, HyPix'
_diffrn_measurement_method '\w scans'
_diffrn_radiation_monochromator mirror
_diffrn_radiation_type MoK\a
_diffrn_radiation_wavelength 0.71073
_diffrn_reflns_av_R_equivalents 0.0979
_diffrn_reflns_av_unetI/netI 0.0703
_diffrn_reflns_Laue_measured_fraction_full 1.000
_diffrn_reflns_Laue_measured_fraction_max 1.000
_diffrn_reflns_limit_h_max 12
_diffrn_reflns_limit_h_min -12
_diffrn_reflns_limit_k_max 9
_diffrn_reflns_limit_k_min -9
_diffrn_reflns_limit_l_max 16
_diffrn_reflns_limit_l_min -15
_diffrn_reflns_number 13103
_diffrn_reflns_point_group_measured_fraction_full 0.999
_diffrn_reflns_point_group_measured_fraction_max 0.999
_diffrn_reflns_theta_full 25.242
_diffrn_reflns_theta_max 25.499
_diffrn_reflns_theta_min 2.066
_diffrn_source 'micro-focus sealed X-ray tube'
_exptl_absorpt_coefficient_mu 0.093
_exptl_absorpt_correction_T_max 1.00000
_exptl_absorpt_correction_T_min 0.23533
_exptl_absorpt_correction_type multi-scan
_exptl_absorpt_process_details
;
CrysAlisPro 1.171.40.47a (Rigaku Oxford Diffraction, 2019)
Empirical absorption correction using spherical harmonics,
 implemented in SCALE3 ABSPACK scaling algorithm.
;
_exptl_crystal_colour colorless
_exptl_crystal_density_diffrn 1.259
_exptl_crystal_description plate
_exptl_crystal_F_000 430
_exptl_crystal_recrystallization_method 'Re-crystallisation from solvent: Hexane/Dichloromethane'
_exptl_crystal_size_max 0.2
_exptl_crystal_size_mid 0.2
_exptl_crystal_size_min 0.05
_refine_diff_density_max 0.157
_refine_diff_density_min -0.187
_refine_diff_density_rms 0.045
_refine_ls_abs_structure_details
;
 Flack x determined using 1483 quotients [(I+)-(I-)]/[(I+)+(I-)]
 (Parsons, Flack and Wagner, Acta Cryst. B69 (2013) 249-259).
;
_refine_ls_abs_structure_Flack -1.3(9)
_refine_ls_extinction_method none
_refine_ls_goodness_of_fit_ref 1.046
_refine_ls_matrix_type full
_refine_ls_number_parameters 268
_refine_ls_number_reflns 3961
_refine_ls_number_restraints 1
_refine_ls_restrained_S_all 1.046
_refine_ls_R_factor_all 0.0486
_refine_ls_R_factor_gt 0.0443
_refine_ls_shift/su_max 0.000
_refine_ls_shift/su_mean 0.000
_refine_ls_structure_factor_coef Fsqd
_refine_ls_weighting_details 'w=1/[\s^2^(Fo^2^)+(0.0614P)^2^] where P=(Fo^2^+2Fc^2^)/3'
_refine_ls_weighting_scheme calc
_refine_ls_wR_factor_gt 0.1137
_refine_ls_wR_factor_ref 0.1163
_reflns_Friedel_coverage 0.854
_reflns_Friedel_fraction_full 0.999
_reflns_Friedel_fraction_max 0.999
_reflns_number_gt 3615
_reflns_number_total 3961
_reflns_threshold_expression 'I > 2\s(I)'
_cod_data_source_file d1ob02482e2.cif
_cod_data_source_block ki_a
_cod_depositor_comments
;
The following automatic conversions were performed:

data item '_chemical_melting_point' value '401.1-401.8' was changed
to '401.5(3)' -- the average value was taken and precision was
estimated.

Automatic conversion script
Id: cif_fix_values 7556 2019-12-06 15:28:31Z antanas 
;
_cod_original_sg_symbol_H-M 'P 21'
_cod_database_code 7158539
_shelx_shelxl_version_number 2018/3
_shelx_space_group_comment
;
The symmetry employed for this shelxl refinement is uniquely defined
by the following loop, which should always be used as a source of
symmetry information in preference to the above space-group names.
They are only intended as comments.
;

loop_
_space_group_symop_operation_xyz
'x, y, z'
'-x, y+1/2, -z'

loop_
_atom_site_label
_atom_site_type_symbol
_atom_site_fract_x
_atom_site_fract_y
_atom_site_fract_z
_atom_site_U_iso_or_equiv
_atom_site_adp_type
_atom_site_occupancy
_atom_site_site_symmetry_order
_atom_site_calc_flag
_atom_site_refinement_flags_posn
_atom_site_refinement_flags_adp
_atom_site_refinement_flags_occupancy
_atom_site_disorder_assembly
_atom_site_disorder_group
C1 C 0.5956(3) 0.5848(4) 0.2968(2) 0.0268(6) Uani 1 1 d . . . . .
N1 N 0.4596(2) 0.6506(3) 0.25217(18) 0.0284(5) Uani 1 1 d . . . . .
H1 H 0.449515 0.755576 0.230235 0.034 Uiso 1 1 calc R U . . .
C2 C 0.3478(3) 0.5560(4) 0.2431(2) 0.0279(6) Uani 1 1 d . . . . .
O1 O 0.3513(2) 0.4090(3) 0.26862(17) 0.0363(5) Uani 1 1 d . . . . .
O2 O 0.23647(19) 0.6504(3) 0.20276(16) 0.0347(5) Uani 1 1 d . . . . .
C3 C 0.1003(3) 0.5812(4) 0.1908(2) 0.0354(7) Uani 1 1 d . . . . .
C4 C 0.0734(4) 0.4346(7) 0.1190(4) 0.0716(14) Uani 1 1 d . . . . .
H2 H 0.091000 0.466964 0.054772 0.107 Uiso 1 1 calc R U . . .
H3 H -0.021500 0.399669 0.104194 0.107 Uiso 1 1 calc R U . . .
H4 H 0.133008 0.340788 0.150904 0.107 Uiso 1 1 calc R U . . .
C5 C 0.0880(4) 0.5375(6) 0.2946(3) 0.0599(11) Uani 1 1 d . . . . .
H5 H 0.145824 0.440194 0.322473 0.090 Uiso 1 1 calc R U . . .
H6 H -0.006570 0.509847 0.288112 0.090 Uiso 1 1 calc R U . . .
H7 H 0.116812 0.633987 0.341019 0.090 Uiso 1 1 calc R U . . .
C6 C 0.0091(3) 0.7286(6) 0.1459(3) 0.0629(12) Uani 1 1 d . . . . .
H8 H 0.034004 0.825312 0.192620 0.094 Uiso 1 1 calc R U . . .
H9 H -0.085479 0.697529 0.137112 0.094 Uiso 1 1 calc R U . . .
H10 H 0.019675 0.758496 0.078939 0.094 Uiso 1 1 calc R U . . .
C7 C 0.6041(3) 0.4869(4) 0.3973(2) 0.0275(6) Uani 1 1 d . . . . .
O3 O 0.6533(2) 0.3503(2) 0.42033(15) 0.0310(5) Uani 1 1 d . . . . .
O4 O 0.5555(2) 0.5850(3) 0.45823(15) 0.0319(5) Uani 1 1 d . . . . .
C8 C 0.5647(4) 0.5155(4) 0.5591(2) 0.0387(8) Uani 1 1 d . . . . .
H11 H 0.539662 0.394597 0.551973 0.046 Uiso 1 1 calc R U . . .
H12 H 0.499980 0.574735 0.587856 0.046 Uiso 1 1 calc R U . . .
C9 C 0.7061(4) 0.5342(5) 0.6312(2) 0.0476(9) Uani 1 1 d . . . . .
H13 H 0.769571 0.471432 0.604175 0.071 Uiso 1 1 calc R U . . .
H14 H 0.709511 0.489763 0.699110 0.071 Uiso 1 1 calc R U . . .
H15 H 0.731273 0.653780 0.637451 0.071 Uiso 1 1 calc R U . . .
C10 C 0.6859(3) 0.7416(4) 0.3297(2) 0.0259(6) Uani 1 1 d . . . . .
O5 O 0.6508(2) 0.8822(2) 0.29897(15) 0.0325(5) Uani 1 1 d . . . . .
O6 O 0.80700(18) 0.7026(2) 0.39456(15) 0.0298(5) Uani 1 1 d . . . . .
C11 C 0.8942(3) 0.8466(4) 0.4357(2) 0.0351(7) Uani 1 1 d . . . . .
H16 H 0.843195 0.932451 0.461801 0.042 Uiso 1 1 calc R U . . .
H17 H 0.925758 0.898617 0.380936 0.042 Uiso 1 1 calc R U . . .
C12 C 1.0128(3) 0.7857(4) 0.5213(2) 0.0384(7) Uani 1 1 d . . . . .
H18 H 0.980500 0.732012 0.574377 0.058 Uiso 1 1 calc R U . . .
H19 H 1.071350 0.881395 0.551328 0.058 Uiso 1 1 calc R U . . .
H20 H 1.064420 0.703655 0.494314 0.058 Uiso 1 1 calc R U . . .
C13 C 0.6436(3) 0.4846(4) 0.2201(2) 0.0254(6) Uani 1 1 d . . . . .
C14 C 0.6892(3) 0.3215(4) 0.2248(2) 0.0277(6) Uani 1 1 d . . . . .
H21 H 0.698521 0.247024 0.281122 0.033 Uiso 1 1 calc R U . . .
N2 N 0.7193(2) 0.2820(3) 0.13618(19) 0.0294(5) Uani 1 1 d . . . . .
C15 C 0.7039(3) 0.4361(4) -0.0278(2) 0.0297(6) Uani 1 1 d . . . . .
H22 H 0.737677 0.346795 -0.059660 0.036 Uiso 1 1 calc R U . . .
C16 C 0.6656(3) 0.5871(4) -0.0774(2) 0.0330(7) Uani 1 1 d . . . . .
H23 H 0.671886 0.602125 -0.144994 0.040 Uiso 1 1 calc R U . . .
C17 C 0.6172(3) 0.7199(4) -0.0296(2) 0.0313(6) Uani 1 1 d . . . . .
H24 H 0.591576 0.823172 -0.065518 0.038 Uiso 1 1 calc R U . . .
C18 C 0.6062(3) 0.7032(4) 0.0684(2) 0.0276(6) Uani 1 1 d . . . . .
H25 H 0.573511 0.793930 0.099859 0.033 Uiso 1 1 calc R U . . .
C19 C 0.6916(3) 0.4184(4) 0.0707(2) 0.0278(6) Uani 1 1 d . . . . .
C20 C 0.6441(3) 0.5504(3) 0.1209(2) 0.0248(6) Uani 1 1 d . . . . .
C21 C 0.7609(4) 0.1167(4) 0.1104(3) 0.0425(8) Uani 1 1 d . . . . .
H26 H 0.759778 0.036151 0.164767 0.064 Uiso 1 1 calc R U . . .
H27 H 0.852881 0.123726 0.104380 0.064 Uiso 1 1 calc R U . . .
H28 H 0.698162 0.078752 0.044821 0.064 Uiso 1 1 calc R U . . .

loop_
_atom_site_aniso_label
_atom_site_aniso_U_11
_atom_site_aniso_U_22
_atom_site_aniso_U_33
_atom_site_aniso_U_23
_atom_site_aniso_U_13
_atom_site_aniso_U_12
C1 0.0272(13) 0.0278(14) 0.0274(14) 0.0005(12) 0.0114(11) -0.0009(12)
N1 0.0258(11) 0.0297(12) 0.0326(13) 0.0027(10) 0.0133(10) 0.0015(10)
C2 0.0288(14) 0.0334(18) 0.0233(14) -0.0014(12) 0.0104(11) 0.0021(13)
O1 0.0344(12) 0.0315(12) 0.0451(12) 0.0033(10) 0.0153(10) -0.0003(10)
O2 0.0259(10) 0.0409(12) 0.0371(11) 0.0093(10) 0.0092(8) -0.0006(9)
C3 0.0280(14) 0.0430(18) 0.0390(16) 0.0024(14) 0.0158(13) -0.0009(14)
C4 0.037(2) 0.093(4) 0.081(3) -0.039(3) 0.0112(19) -0.011(2)
C5 0.054(2) 0.076(3) 0.064(2) 0.022(2) 0.040(2) 0.017(2)
C6 0.0287(17) 0.070(3) 0.087(3) 0.031(2) 0.0135(18) 0.0023(18)
C7 0.0261(13) 0.0318(16) 0.0264(14) -0.0038(12) 0.0108(11) -0.0045(13)
O3 0.0365(11) 0.0286(11) 0.0296(11) 0.0021(8) 0.0126(9) 0.0030(9)
O4 0.0426(11) 0.0315(10) 0.0280(10) 0.0022(8) 0.0201(9) 0.0051(10)
C8 0.057(2) 0.0348(17) 0.0344(16) 0.0045(13) 0.0287(15) 0.0059(15)
C9 0.071(2) 0.0439(19) 0.0289(17) -0.0023(14) 0.0164(17) 0.0033(18)
C10 0.0309(14) 0.0287(15) 0.0219(13) -0.0022(11) 0.0137(11) 0.0014(12)
O5 0.0388(12) 0.0280(12) 0.0315(11) 0.0012(9) 0.0118(9) 0.0001(9)
O6 0.0276(10) 0.0273(10) 0.0336(11) -0.0027(8) 0.0077(8) -0.0016(9)
C11 0.0344(16) 0.0304(15) 0.0403(17) -0.0046(13) 0.0109(14) -0.0049(13)
C12 0.0340(16) 0.0386(17) 0.0411(19) -0.0088(14) 0.0090(14) -0.0015(15)
C13 0.0262(13) 0.0279(14) 0.0239(14) -0.0009(12) 0.0103(11) -0.0020(12)
C14 0.0327(15) 0.0263(15) 0.0261(14) 0.0013(11) 0.0119(12) -0.0010(12)
N2 0.0364(13) 0.0231(11) 0.0323(13) -0.0026(10) 0.0160(11) -0.0011(11)
C15 0.0302(15) 0.0352(16) 0.0263(14) -0.0070(12) 0.0122(12) -0.0039(13)
C16 0.0330(15) 0.0442(18) 0.0245(14) -0.0038(13) 0.0129(12) -0.0051(14)
C17 0.0296(14) 0.0362(16) 0.0289(15) 0.0046(13) 0.0100(12) 0.0013(13)
C18 0.0268(14) 0.0301(15) 0.0273(14) -0.0016(11) 0.0102(11) -0.0011(13)
C19 0.0276(14) 0.0300(14) 0.0281(14) -0.0032(11) 0.0117(12) -0.0024(12)
C20 0.0230(12) 0.0283(14) 0.0248(13) -0.0024(11) 0.0101(11) -0.0017(12)
C21 0.059(2) 0.0299(17) 0.0459(19) -0.0034(14) 0.0274(17) 0.0049(16)

loop_
_atom_type_symbol
_atom_type_description
_atom_type_scat_dispersion_real
_atom_type_scat_dispersion_imag
_atom_type_scat_source
C C 0.0033 0.0016 'International Tables Vol C Tables 4.2.6.8 and 6.1.1.4'
H H 0.0000 0.0000 'International Tables Vol C Tables 4.2.6.8 and 6.1.1.4'
N N 0.0061 0.0033 'International Tables Vol C Tables 4.2.6.8 and 6.1.1.4'
O O 0.0106 0.0060 'International Tables Vol C Tables 4.2.6.8 and 6.1.1.4'

loop_
_geom_angle_atom_site_label_1
_geom_angle_atom_site_label_2
_geom_angle_atom_site_label_3
_geom_angle
_geom_angle_site_symmetry_1
_geom_angle_site_symmetry_3
_geom_angle_publ_flag
N1 C1 C13 112.2(2) . . ?
N1 C1 C10 104.9(2) . . ?
C13 C1 C10 109.2(2) . . ?
N1 C1 C7 109.9(2) . . ?
C13 C1 C7 113.8(2) . . ?
C10 C1 C7 106.2(2) . . ?
C2 N1 C1 122.2(2) . . ?
O1 C2 O2 126.9(3) . . ?
O1 C2 N1 123.8(3) . . ?
O2 C2 N1 109.4(2) . . ?
C2 O2 C3 120.6(2) . . ?
O2 C3 C4 110.3(3) . . ?
O2 C3 C5 109.4(3) . . ?
C4 C3 C5 112.7(4) . . ?
O2 C3 C6 102.4(3) . . ?
C4 C3 C6 111.6(3) . . ?
C5 C3 C6 109.9(3) . . ?
O3 C7 O4 124.9(3) . . ?
O3 C7 C1 126.2(2) . . ?
O4 C7 C1 108.8(2) . . ?
C7 O4 C8 115.7(2) . . ?
O4 C8 C9 110.7(3) . . ?
O5 C10 O6 124.6(3) . . ?
O5 C10 C1 123.5(2) . . ?
O6 C10 C1 111.8(2) . . ?
C10 O6 C11 114.9(2) . . ?
O6 C11 C12 108.3(3) . . ?
C14 C13 C20 106.6(2) . . ?
C14 C13 C1 130.0(3) . . ?
C20 C13 C1 123.3(3) . . ?
N2 C14 C13 109.9(3) . . ?
C14 N2 C19 109.4(2) . . ?
C14 N2 C21 125.5(3) . . ?
C19 N2 C21 124.8(3) . . ?
C16 C15 C19 117.7(3) . . ?
C15 C16 C17 121.0(3) . . ?
C18 C17 C16 121.3(3) . . ?
C17 C18 C20 119.0(3) . . ?
N2 C19 C15 130.0(3) . . ?
N2 C19 C20 107.6(2) . . ?
C15 C19 C20 122.4(3) . . ?
C18 C20 C19 118.5(3) . . ?
C18 C20 C13 135.0(3) . . ?
C19 C20 C13 106.4(3) . . ?

loop_
_geom_bond_atom_site_label_1
_geom_bond_atom_site_label_2
_geom_bond_distance
_geom_bond_site_symmetry_2
_geom_bond_publ_flag
C1 N1 1.451(3) . ?
C1 C13 1.511(4) . ?
C1 C10 1.538(4) . ?
C1 C7 1.552(4) . ?
N1 C2 1.352(4) . ?
C2 O1 1.214(3) . ?
C2 O2 1.343(3) . ?
O2 C3 1.473(3) . ?
C3 C4 1.490(5) . ?
C3 C5 1.496(5) . ?
C3 C6 1.510(5) . ?
C7 O3 1.197(4) . ?
C7 O4 1.341(3) . ?
O4 C8 1.456(4) . ?
C8 C9 1.502(5) . ?
C10 O5 1.208(3) . ?
C10 O6 1.333(3) . ?
O6 C11 1.458(3) . ?
C11 C12 1.495(5) . ?
C13 C14 1.371(4) . ?
C13 C20 1.449(4) . ?
C14 N2 1.370(4) . ?
N2 C19 1.376(4) . ?
N2 C21 1.456(4) . ?
C15 C16 1.373(4) . ?
C15 C19 1.393(4) . ?
C16 C17 1.407(4) . ?
C17 C18 1.379(4) . ?
C18 C20 1.402(4) . ?
C19 C20 1.416(4) . ?

loop_
_geom_torsion_atom_site_label_1
_geom_torsion_atom_site_label_2
_geom_torsion_atom_site_label_3
_geom_torsion_atom_site_label_4
_geom_torsion
_geom_torsion_site_symmetry_1
_geom_torsion_site_symmetry_2
_geom_torsion_site_symmetry_3
_geom_torsion_site_symmetry_4
_geom_torsion_publ_flag
C13 C1 N1 C2 82.2(3) . . . . ?
C10 C1 N1 C2 -159.3(2) . . . . ?
C7 C1 N1 C2 -45.5(3) . . . . ?
C1 N1 C2 O1 -2.0(4) . . . . ?
C1 N1 C2 O2 177.8(2) . . . . ?
O1 C2 O2 C3 3.7(4) . . . . ?
N1 C2 O2 C3 -176.0(2) . . . . ?
C2 O2 C3 C4 -62.3(4) . . . . ?
C2 O2 C3 C5 62.2(4) . . . . ?
C2 O2 C3 C6 178.8(3) . . . . ?
N1 C1 C7 O3 132.8(3) . . . . ?
C13 C1 C7 O3 6.1(4) . . . . ?
C10 C1 C7 O3 -114.2(3) . . . . ?
N1 C1 C7 O4 -51.4(3) . . . . ?
C13 C1 C7 O4 -178.1(2) . . . . ?
C10 C1 C7 O4 61.6(3) . . . . ?
O3 C7 O4 C8 -0.2(4) . . . . ?
C1 C7 O4 C8 -176.1(2) . . . . ?
C7 O4 C8 C9 78.9(3) . . . . ?
N1 C1 C10 O5 -16.5(3) . . . . ?
C13 C1 C10 O5 104.0(3) . . . . ?
C7 C1 C10 O5 -132.8(3) . . . . ?
N1 C1 C10 O6 164.4(2) . . . . ?
C13 C1 C10 O6 -75.2(3) . . . . ?
C7 C1 C10 O6 48.0(3) . . . . ?
O5 C10 O6 C11 5.7(4) . . . . ?
C1 C10 O6 C11 -175.2(2) . . . . ?
C10 O6 C11 C12 169.1(2) . . . . ?
N1 C1 C13 C14 -123.5(3) . . . . ?
C10 C1 C13 C14 120.5(3) . . . . ?
C7 C1 C13 C14 2.0(4) . . . . ?
N1 C1 C13 C20 54.1(3) . . . . ?
C10 C1 C13 C20 -61.8(3) . . . . ?
C7 C1 C13 C20 179.7(2) . . . . ?
C20 C13 C14 N2 0.7(3) . . . . ?
C1 C13 C14 N2 178.6(3) . . . . ?
C13 C14 N2 C19 -1.0(3) . . . . ?
C13 C14 N2 C21 -175.3(3) . . . . ?
C19 C15 C16 C17 0.8(4) . . . . ?
C15 C16 C17 C18 -0.1(4) . . . . ?
C16 C17 C18 C20 -0.1(4) . . . . ?
C14 N2 C19 C15 -178.8(3) . . . . ?
C21 N2 C19 C15 -4.5(5) . . . . ?
C14 N2 C19 C20 1.0(3) . . . . ?
C21 N2 C19 C20 175.3(3) . . . . ?
C16 C15 C19 N2 178.5(3) . . . . ?
C16 C15 C19 C20 -1.3(4) . . . . ?
C17 C18 C20 C19 -0.4(4) . . . . ?
C17 C18 C20 C13 -177.9(3) . . . . ?
N2 C19 C20 C18 -178.8(2) . . . . ?
C15 C19 C20 C18 1.1(4) . . . . ?
N2 C19 C20 C13 -0.6(3) . . . . ?
C15 C19 C20 C13 179.3(2) . . . . ?
C14 C13 C20 C18 177.7(3) . . . . ?
C1 C13 C20 C18 -0.4(5) . . . . ?
C14 C13 C20 C19 -0.1(3) . . . . ?
C1 C13 C20 C19 -178.2(2) . . . . ?
